data_7242150
loop_
_publ_author_name
'Braun, Jason D.'
'Lozada, Issiah B.'
'Shepit, Michael'
'van Lierop, Johan'
'Herbert, David E.'

_publ_section_title
;
 Pseudo-octahedral nickel(ii) complexes of strongly absorbing
 benzannulated pincer-type amido ligands: ligand-based redox and
 non-Aufbau electronic behaviour
;
_journal_issue 6
_journal_name_full 'RSC Advances'
_journal_page_first 3547
_journal_page_last 3555
_journal_paper_doi 10.1039/D0RA10761A
_journal_volume 11
_journal_year 2021
_chemical_formula_moiety 'C46 H26 F6 N6 Ni, 2(C5 H12)'
_chemical_formula_sum 'C56 H50 F6 N6 Ni'
_chemical_formula_weight 979.73
_space_group_crystal_system triclinic
_space_group_IT_number 2
_space_group_name_Hall '-P 1'
_space_group_name_H-M_alt 'P -1'
_atom_sites_solution_hydrogens geom
_atom_sites_solution_primary dual
_audit_creation_date 2020-01-16
_audit_creation_method
;
Olex2 1.2
(compiled May 18 2018 14:05:52 for OlexSys, GUI svn.r5506)
;
_audit_update_record
;
2020-11-13 deposited with the CCDC.	2021-01-07 downloaded from the CCDC.
;
_cell_angle_alpha 113.683(2)
_cell_angle_beta 90.763(2)
_cell_angle_gamma 113.819(2)
_cell_formula_units_Z 2
_cell_length_a 11.9342(6)
_cell_length_b 14.6616(7)
_cell_length_c 16.6289(8)
_cell_measurement_reflns_used 9990
_cell_measurement_temperature 150
_cell_measurement_theta_max 27.46
_cell_measurement_theta_min 2.57
_cell_volume 2383.5(2)
_computing_cell_refinement 'SAINT V8.38A (?, 2016)'
_computing_data_reduction 'SAINT V8.38A (?, 2016)'
_computing_molecular_graphics 'Olex2 (Dolomanov et al., 2009)'
_computing_publication_material 'Olex2 (Dolomanov et al., 2009)'
_computing_structure_refinement 'ShelXL (Sheldrick, 2015)'
_computing_structure_solution 'ShelXT (Sheldrick, 2015)'
_diffrn_ambient_temperature 150.01
_diffrn_measured_fraction_theta_full 0.998
_diffrn_measured_fraction_theta_max 0.994
_diffrn_measurement_device_type 'Bruker APEX-II CCD'
_diffrn_measurement_method '\f and \w scans'
_diffrn_radiation_type MoK\a
_diffrn_radiation_wavelength 0.71073
_diffrn_reflns_av_R_equivalents 0.0580
_diffrn_reflns_av_unetI/netI 0.0406
_diffrn_reflns_Laue_measured_fraction_full 0.998
_diffrn_reflns_Laue_measured_fraction_max 0.994
_diffrn_reflns_limit_h_max 15
_diffrn_reflns_limit_h_min -15
_diffrn_reflns_limit_k_max 19
_diffrn_reflns_limit_k_min -19
_diffrn_reflns_limit_l_max 21
_diffrn_reflns_limit_l_min -21
_diffrn_reflns_number 68060
_diffrn_reflns_point_group_measured_fraction_full 0.998
_diffrn_reflns_point_group_measured_fraction_max 0.994
_diffrn_reflns_theta_full 25.242
_diffrn_reflns_theta_max 27.529
_diffrn_reflns_theta_min 2.570
_diffrn_standards_number 0
_exptl_absorpt_coefficient_mu 0.476
_exptl_absorpt_correction_T_max 0.7456
_exptl_absorpt_correction_T_min 0.6192
_exptl_absorpt_correction_type multi-scan
_exptl_absorpt_process_details
;
SADABS-2016/2 (Bruker,2016) was used for absorption correction.
wR2(int) was 0.0834 before and 0.0723 after correction.
The Ratio of minimum to maximum transmission is 0.8305.
The \l/2 correction factor is Not present.
;
_exptl_crystal_colour red
_exptl_crystal_colour_primary red
_exptl_crystal_density_diffrn 1.365
_exptl_crystal_description block
_exptl_crystal_F_000 1020
_exptl_crystal_size_max 0.27
_exptl_crystal_size_mid 0.15
_exptl_crystal_size_min 0.11
_refine_diff_density_max 0.717
_refine_diff_density_min -0.660
_refine_diff_density_rms 0.065
_refine_ls_extinction_method none
_refine_ls_goodness_of_fit_ref 1.046
_refine_ls_hydrogen_treatment constr
_refine_ls_matrix_type full
_refine_ls_number_parameters 654
_refine_ls_number_reflns 10937
_refine_ls_number_restraints 0
_refine_ls_restrained_S_all 1.046
_refine_ls_R_factor_all 0.0715
_refine_ls_R_factor_gt 0.0511
_refine_ls_shift/su_max 0.001
_refine_ls_shift/su_mean 0.000
_refine_ls_structure_factor_coef Fsqd
_refine_ls_weighting_details 'w=1/[\s^2^(Fo^2^)+(0.0350P)^2^+3.1118P] where P=(Fo^2^+2Fc^2^)/3'
_refine_ls_weighting_scheme calc
_refine_ls_wR_factor_gt 0.1088
_refine_ls_wR_factor_ref 0.1191
_reflns_Friedel_coverage 0.000
_reflns_number_gt 8721
_reflns_number_total 10937
_reflns_threshold_expression 'I > 2\s(I)'
_cod_data_source_file d0ra10761a2.cif
_cod_data_source_block (CF3L)2Ni
_cod_database_code 7242150
_shelx_shelxl_version_number 2018/3
_shelx_space_group_comment
;
The symmetry employed for this shelxl refinement is uniquely defined
by the following loop, which should always be used as a source of
symmetry information in preference to the above space-group names.
They are only intended as comments.
;
_shelx_estimated_absorpt_t_max 0.950
_shelx_estimated_absorpt_t_min 0.882
_olex2_refinement_description
;
1. Fixed Uiso
 At 1.2 times of:
  All C(H) groups, All C(H,H) groups
 At 1.5 times of:
  All C(H,H,H) groups
2. Others
 Sof(F1B)=Sof(F2B)=Sof(F3B)=1-FVAR(1)
 Sof(F1A)=Sof(F2A)=Sof(F3A)=FVAR(1)
3.a Secondary CH2 refined with riding coordinates:
 C48(H48A,H48B), C49(H49A,H49B), C50(H50A,H50B), C53(H53A,H53B), C54(H54A,
 H54B), C55(H55A,H55B)
3.b Aromatic/amide H refined with riding coordinates:
 C1(H1), C3(H3), C4(H4), C5(H5), C6(H6), C11(H11), C13(H13), C15(H15),
 C16(H16), C17(H17), C21(H21), C22(H22), C23(H23), C24(H24), C26(H26), C27(H27),
  C28(H28), C29(H29), C34(H34), C36(H36), C38(H38), C39(H39), C40(H40),
 C44(H44), C45(H45), C46(H46)
3.c Idealised Me refined as rotating group:
 C47(H47A,H47B,H47C), C51(H51A,H51B,H51C), C52(H52A,H52B,H52C), C56(H56A,H56B,
 H56C)
;
_olex2_submission_special_instructions 'No special instructions were received'

loop_
_space_group_symop_operation_xyz
'x, y, z'
'-x, -y, -z'

loop_
_atom_site_label
_atom_site_type_symbol
_atom_site_fract_x
_atom_site_fract_y
_atom_site_fract_z
_atom_site_U_iso_or_equiv
_atom_site_adp_type
_atom_site_occupancy
_atom_site_site_symmetry_order
_atom_site_calc_flag
_atom_site_refinement_flags_posn
_atom_site_refinement_flags_adp
_atom_site_refinement_flags_occupancy
_atom_site_disorder_assembly
_atom_site_disorder_group
C1 C 0.4480(2) 0.35609(18) 0.69620(15) 0.0244(5) Uani 1 1 d . . . . .
H1 H 0.456377 0.290822 0.660260 0.029 Uiso 1 1 calc R . . . .
C2 C 0.3259(2) 0.34529(19) 0.70728(16) 0.0256(5) Uani 1 1 d . . . . .
C3 C 0.2195(2) 0.2411(2) 0.66416(18) 0.0357(6) Uani 1 1 d . . . . .
H3 H 0.229322 0.176092 0.630077 0.043 Uiso 1 1 calc R . . . .
C4 C 0.1027(3) 0.2333(2) 0.6711(2) 0.0433(7) Uani 1 1 d . . . . .
H4 H 0.031175 0.163071 0.641927 0.052 Uiso 1 1 calc R . . . .
C5 C 0.0886(2) 0.3291(2) 0.7214(2) 0.0429(7) Uani 1 1 d . . . . .
H5 H 0.007003 0.323554 0.725869 0.051 Uiso 1 1 calc R . . . .
C6 C 0.1908(2) 0.4309(2) 0.76443(18) 0.0349(6) Uani 1 1 d . . . . .
H6 H 0.179127 0.495027 0.798305 0.042 Uiso 1 1 calc R . . . .
C7 C 0.3125(2) 0.4418(2) 0.75911(15) 0.0253(5) Uani 1 1 d . . . . .
C8 C 0.4246(2) 0.54695(19) 0.80101(14) 0.0238(5) Uani 1 1 d . . . . .
C9 C 0.5404(2) 0.54699(18) 0.78675(14) 0.0223(4) Uani 1 1 d . . . . .
C10 C 0.6572(2) 0.64799(18) 0.82472(14) 0.0227(4) Uani 1 1 d . . . . .
C11 C 0.6473(2) 0.74705(19) 0.86995(16) 0.0286(5) Uani 1 1 d . . . . .
H11 H 0.720413 0.816297 0.892595 0.034 Uiso 1 1 calc R . . . .
C12 C 0.5307(2) 0.7453(2) 0.88227(15) 0.0297(5) Uani 1 1 d . . . . .
C13 C 0.4216(2) 0.6491(2) 0.85138(15) 0.0285(5) Uani 1 1 d . . . . .
H13 H 0.344884 0.651109 0.863691 0.034 Uiso 1 1 calc R . . . .
C14 C 0.5268(3) 0.8551(2) 0.92826(19) 0.0410(7) Uani 1 1 d . . . . .
C15 C 0.9929(2) 0.5331(2) 0.67308(18) 0.0362(6) Uani 1 1 d . . . . .
H15 H 0.957666 0.457652 0.628906 0.043 Uiso 1 1 calc R . . . .
C16 C 1.1220(3) 0.6011(3) 0.6856(2) 0.0451(7) Uani 1 1 d . . . . .
H16 H 1.172295 0.572459 0.649950 0.054 Uiso 1 1 calc R . . . .
C17 C 1.1725(2) 0.7079(3) 0.7495(2) 0.0414(7) Uani 1 1 d . . . . .
H17 H 1.259290 0.754705 0.759136 0.050 Uiso 1 1 calc R . . . .
C18 C 1.0972(2) 0.7503(2) 0.80178(18) 0.0326(5) Uani 1 1 d . . . . .
C19 C 0.9683(2) 0.67721(19) 0.78466(16) 0.0264(5) Uani 1 1 d . . . . .
C20 C 0.8829(2) 0.71270(19) 0.83397(16) 0.0261(5) Uani 1 1 d . . . . .
C21 C 0.9369(2) 0.8200(2) 0.90407(18) 0.0350(6) Uani 1 1 d . . . . .
H21 H 0.886259 0.845373 0.941855 0.042 Uiso 1 1 calc R . . . .
C22 C 1.0649(3) 0.8915(2) 0.9200(2) 0.0441(7) Uani 1 1 d . . . . .
H22 H 1.097594 0.964838 0.967551 0.053 Uiso 1 1 calc R . . . .
C23 C 1.1437(2) 0.8602(2) 0.8704(2) 0.0413(7) Uani 1 1 d . . . . .
H23 H 1.229088 0.911616 0.881756 0.050 Uiso 1 1 calc R . . . .
C24 C 0.7892(2) 0.4424(2) 0.86494(16) 0.0298(5) Uani 1 1 d . . . . .
H24 H 0.795735 0.514176 0.901616 0.036 Uiso 1 1 calc R . . . .
C25 C 0.8151(2) 0.3841(2) 0.90777(16) 0.0334(6) Uani 1 1 d . . . . .
C26 C 0.8528(3) 0.4327(3) 1.00176(18) 0.0446(7) Uani 1 1 d . . . . .
H26 H 0.856920 0.503708 1.037974 0.054 Uiso 1 1 calc R . . . .
C27 C 0.8835(3) 0.3773(3) 1.0408(2) 0.0554(9) Uani 1 1 d . . . . .
H27 H 0.910432 0.410361 1.104143 0.066 Uiso 1 1 calc R . . . .
C28 C 0.8752(4) 0.2730(3) 0.9880(2) 0.0621(10) Uani 1 1 d . . . . .
H28 H 0.896465 0.235032 1.015598 0.074 Uiso 1 1 calc R . . . .
C29 C 0.8369(3) 0.2237(3) 0.8965(2) 0.0514(8) Uani 1 1 d . . . . .
H29 H 0.831268 0.151847 0.861569 0.062 Uiso 1 1 calc R . . . .
C30 C 0.8058(2) 0.2783(2) 0.85369(17) 0.0336(6) Uani 1 1 d . . . . .
C31 C 0.7681(2) 0.2327(2) 0.75735(16) 0.0280(5) Uani 1 1 d . . . . .
C32 C 0.7445(2) 0.29791(19) 0.72272(15) 0.0230(4) Uani 1 1 d . . . . .
C33 C 0.7088(2) 0.26071(18) 0.62748(15) 0.0219(4) Uani 1 1 d . . . . .
C34 C 0.7049(2) 0.15789(19) 0.57119(16) 0.0264(5) Uani 1 1 d . . . . .
H34 H 0.686060 0.131067 0.507901 0.032 Uiso 1 1 calc R . . . .
C35 C 0.7283(2) 0.09434(19) 0.60665(17) 0.0292(5) Uani 1 1 d . . . . .
C36 C 0.7577(2) 0.1283(2) 0.69736(17) 0.0310(5) Uani 1 1 d . . . . .
H36 H 0.770855 0.081833 0.719143 0.037 Uiso 1 1 calc R . . . .
C37 C 0.7273(3) -0.0123(2) 0.54253(19) 0.0364(6) Uani 1 1 d . . . . .
C38 C 0.6987(2) 0.6036(2) 0.60081(17) 0.0287(5) Uani 1 1 d . . . . .
H38 H 0.726603 0.668050 0.656859 0.034 Uiso 1 1 calc R . . . .
C39 C 0.6681(2) 0.6114(2) 0.52280(18) 0.0336(6) Uani 1 1 d . . . . .
H39 H 0.677748 0.680343 0.525794 0.040 Uiso 1 1 calc R . . . .
C40 C 0.6247(2) 0.5189(2) 0.44321(17) 0.0331(6) Uani 1 1 d . . . . .
H40 H 0.602035 0.522411 0.389938 0.040 Uiso 1 1 calc R . . . .
C41 C 0.6127(2) 0.4172(2) 0.43887(16) 0.0276(5) Uani 1 1 d . . . . .
C42 C 0.65027(19) 0.41709(19) 0.51973(15) 0.0225(4) Uani 1 1 d . . . . .
C43 C 0.6443(2) 0.31750(19) 0.52200(15) 0.0232(5) Uani 1 1 d . . . . .
C44 C 0.5910(2) 0.2211(2) 0.44134(16) 0.0303(5) Uani 1 1 d . . . . .
H44 H 0.581978 0.152985 0.439862 0.036 Uiso 1 1 calc R . . . .
C45 C 0.5502(2) 0.2214(2) 0.36181(17) 0.0349(6) Uani 1 1 d . . . . .
H45 H 0.513421 0.153348 0.308340 0.042 Uiso 1 1 calc R . . . .
C46 C 0.5615(2) 0.3161(2) 0.35901(16) 0.0343(6) Uani 1 1 d . . . . .
H46 H 0.535391 0.314379 0.303994 0.041 Uiso 1 1 calc R . . . .
F4 F 0.83396(17) 0.00429(14) 0.51273(13) 0.0583(5) Uani 1 1 d . . . . .
F5 F 0.63570(18) -0.06905(14) 0.46970(12) 0.0571(5) Uani 1 1 d . . . . .
F6 F 0.71337(19) -0.08238(14) 0.57758(13) 0.0587(5) Uani 1 1 d . . . . .
N1 N 0.54879(17) 0.45068(15) 0.73271(12) 0.0218(4) Uani 1 1 d . . . . .
N2 N 0.76080(17) 0.63255(15) 0.80623(13) 0.0238(4) Uani 1 1 d . . . . .
N3 N 0.91972(17) 0.56981(16) 0.71999(13) 0.0260(4) Uani 1 1 d . . . . .
N4 N 0.75706(17) 0.40256(16) 0.77824(12) 0.0242(4) Uani 1 1 d . . . . .
N5 N 0.68879(17) 0.33341(15) 0.60552(12) 0.0216(4) Uani 1 1 d . . . . .
N6 N 0.69038(17) 0.51056(16) 0.59957(13) 0.0238(4) Uani 1 1 d . . . . .
Ni1 Ni 0.72802(3) 0.48260(2) 0.70770(2) 0.02094(8) Uani 1 1 d . . . . .
F1A F 0.5140(12) 0.8918(6) 0.8714(3) 0.070(2) Uani 0.575(18) 1 d . . P A 1
F2A F 0.6181(8) 0.9296(8) 0.9939(8) 0.089(5) Uani 0.575(18) 1 d . . P A 1
F3A F 0.4232(8) 0.8448(7) 0.9632(6) 0.075(3) Uani 0.575(18) 1 d . . P A 1
F1B F 0.604(2) 0.9321(12) 0.9016(14) 0.115(7) Uani 0.425(18) 1 d . . P A 2
F2B F 0.5805(17) 0.9071(13) 1.0116(10) 0.095(5) Uani 0.425(18) 1 d . . P A 2
F3B F 0.4238(11) 0.8546(10) 0.9215(16) 0.133(8) Uani 0.425(18) 1 d . . P A 2
C47 C 1.0331(6) -0.0109(5) 0.2201(4) 0.124(2) Uani 1 1 d . . . . .
H47A H 0.991088 -0.053906 0.156580 0.185 Uiso 1 1 calc GR . . . .
H47B H 1.057166 -0.056484 0.239490 0.185 Uiso 1 1 calc GR . . . .
H47C H 1.108061 0.055926 0.228284 0.185 Uiso 1 1 calc GR . . . .
C48 C 0.9476(6) 0.0219(4) 0.2740(4) 0.1101(18) Uani 1 1 d . . . . .
H48A H 0.916412 -0.025646 0.305157 0.132 Uiso 1 1 calc R . . . .
H48B H 0.874475 0.006237 0.232689 0.132 Uiso 1 1 calc R . . . .
C49 C 1.0006(4) 0.1390(3) 0.3414(3) 0.0730(11) Uani 1 1 d . . . . .
H49A H 1.037331 0.186007 0.310402 0.088 Uiso 1 1 calc R . . . .
H49B H 1.070245 0.152759 0.384592 0.088 Uiso 1 1 calc R . . . .
C50 C 0.9160(5) 0.1775(4) 0.3931(4) 0.0931(14) Uani 1 1 d . . . . .
H50A H 0.849164 0.168638 0.350542 0.112 Uiso 1 1 calc R . . . .
H50B H 0.875467 0.128314 0.421621 0.112 Uiso 1 1 calc R . . . .
C51 C 0.9735(5) 0.2913(4) 0.4620(3) 0.0943(15) Uani 1 1 d . . . . .
H51A H 1.022188 0.340639 0.436194 0.141 Uiso 1 1 calc GR . . . .
H51B H 1.029017 0.298493 0.510386 0.141 Uiso 1 1 calc GR . . . .
H51C H 0.908224 0.312007 0.486028 0.141 Uiso 1 1 calc GR . . . .
C52 C 0.3017(4) 0.3602(4) 0.9501(3) 0.0807(13) Uani 1 1 d . . . . .
H52A H 0.245196 0.341171 0.896505 0.121 Uiso 1 1 calc GR . . . .
H52B H 0.333484 0.439562 0.990801 0.121 Uiso 1 1 calc GR . . . .
H52C H 0.256065 0.316062 0.980714 0.121 Uiso 1 1 calc GR . . . .
C53 C 0.4098(4) 0.3351(3) 0.9231(2) 0.0641(10) Uani 1 1 d . . . . .
H53A H 0.455778 0.380441 0.892714 0.077 Uiso 1 1 calc R . . . .
H53B H 0.468050 0.357235 0.977761 0.077 Uiso 1 1 calc R . . . .
C54 C 0.3694(3) 0.2144(3) 0.8616(3) 0.0600(9) Uani 1 1 d . . . . .
H54A H 0.328076 0.169956 0.893655 0.072 Uiso 1 1 calc R . . . .
H54B H 0.306443 0.191390 0.809131 0.072 Uiso 1 1 calc R . . . .
C55 C 0.4733(4) 0.1873(3) 0.8283(3) 0.0760(12) Uani 1 1 d . . . . .
H55A H 0.535186 0.208720 0.880738 0.091 Uiso 1 1 calc R . . . .
H55B H 0.515982 0.233288 0.797642 0.091 Uiso 1 1 calc R . . . .
C56 C 0.4336(4) 0.0672(4) 0.7649(4) 0.1019(18) Uani 1 1 d . . . . .
H56A H 0.378572 0.046695 0.709965 0.153 Uiso 1 1 calc GR . . . .
H56B H 0.388482 0.020299 0.793564 0.153 Uiso 1 1 calc GR . . . .
H56C H 0.507781 0.056291 0.749904 0.153 Uiso 1 1 calc GR . . . .

loop_
_atom_site_aniso_label
_atom_site_aniso_U_11
_atom_site_aniso_U_22
_atom_site_aniso_U_33
_atom_site_aniso_U_23
_atom_site_aniso_U_13
_atom_site_aniso_U_12
C1 0.0260(11) 0.0194(10) 0.0252(11) 0.0062(9) 0.0057(9) 0.0114(9)
C2 0.0243(11) 0.0248(11) 0.0275(12) 0.0110(10) 0.0064(9) 0.0114(10)
C3 0.0287(13) 0.0268(13) 0.0433(15) 0.0101(11) 0.0074(11) 0.0105(11)
C4 0.0259(13) 0.0347(14) 0.0558(18) 0.0145(13) 0.0066(12) 0.0069(11)
C5 0.0237(13) 0.0489(17) 0.0538(18) 0.0197(14) 0.0119(12) 0.0173(12)
C6 0.0301(13) 0.0394(14) 0.0376(14) 0.0137(12) 0.0116(11) 0.0209(12)
C7 0.0258(11) 0.0302(12) 0.0222(11) 0.0110(10) 0.0070(9) 0.0152(10)
C8 0.0266(11) 0.0277(11) 0.0185(10) 0.0078(9) 0.0034(9) 0.0158(10)
C9 0.0270(11) 0.0229(11) 0.0188(10) 0.0067(9) 0.0042(9) 0.0152(9)
C10 0.0245(11) 0.0209(11) 0.0201(11) 0.0052(9) 0.0011(8) 0.0117(9)
C11 0.0283(12) 0.0222(11) 0.0274(12) 0.0030(9) -0.0041(9) 0.0123(10)
C12 0.0353(13) 0.0284(12) 0.0229(11) 0.0016(10) -0.0009(10) 0.0220(11)
C13 0.0296(12) 0.0327(13) 0.0218(11) 0.0033(10) 0.0024(9) 0.0215(11)
C14 0.0423(16) 0.0321(14) 0.0365(15) -0.0025(12) -0.0050(12) 0.0236(13)
C15 0.0278(13) 0.0415(15) 0.0356(14) 0.0110(12) 0.0073(11) 0.0184(12)
C16 0.0278(14) 0.0619(19) 0.0459(17) 0.0205(15) 0.0130(12) 0.0236(14)
C17 0.0207(12) 0.0529(17) 0.0483(17) 0.0252(14) 0.0047(11) 0.0117(12)
C18 0.0238(12) 0.0362(14) 0.0389(14) 0.0212(12) 0.0012(10) 0.0103(11)
C19 0.0221(11) 0.0261(11) 0.0298(12) 0.0131(10) -0.0008(9) 0.0094(10)
C20 0.0245(11) 0.0220(11) 0.0287(12) 0.0083(9) -0.0026(9) 0.0109(9)
C21 0.0278(13) 0.0253(12) 0.0416(15) 0.0051(11) -0.0054(11) 0.0127(10)
C22 0.0340(14) 0.0234(13) 0.0541(18) 0.0045(12) -0.0146(13) 0.0073(11)
C23 0.0250(13) 0.0312(14) 0.0551(18) 0.0175(13) -0.0077(12) 0.0031(11)
C24 0.0336(13) 0.0360(13) 0.0235(12) 0.0092(10) 0.0057(10) 0.0230(11)
C25 0.0387(14) 0.0505(16) 0.0263(12) 0.0189(12) 0.0128(10) 0.0318(13)
C26 0.0544(18) 0.066(2) 0.0292(14) 0.0187(14) 0.0114(12) 0.0441(16)
C27 0.076(2) 0.093(3) 0.0319(15) 0.0300(17) 0.0201(15) 0.068(2)
C28 0.101(3) 0.100(3) 0.0419(17) 0.0430(19) 0.0309(18) 0.084(3)
C29 0.083(2) 0.071(2) 0.0389(16) 0.0311(16) 0.0260(16) 0.063(2)
C30 0.0386(14) 0.0489(16) 0.0312(13) 0.0209(12) 0.0153(11) 0.0326(13)
C31 0.0263(12) 0.0367(13) 0.0329(13) 0.0185(11) 0.0129(10) 0.0216(11)
C32 0.0223(11) 0.0265(11) 0.0246(11) 0.0109(9) 0.0080(9) 0.0154(9)
C33 0.0180(10) 0.0226(11) 0.0249(11) 0.0092(9) 0.0071(8) 0.0100(9)
C34 0.0261(12) 0.0258(11) 0.0259(12) 0.0076(9) 0.0051(9) 0.0142(10)
C35 0.0253(12) 0.0243(12) 0.0387(14) 0.0113(10) 0.0099(10) 0.0143(10)
C36 0.0345(13) 0.0332(13) 0.0404(14) 0.0209(11) 0.0157(11) 0.0242(11)
C37 0.0360(14) 0.0276(13) 0.0444(15) 0.0121(12) 0.0072(12) 0.0171(11)
C38 0.0240(12) 0.0261(12) 0.0363(13) 0.0142(10) 0.0041(10) 0.0113(10)
C39 0.0307(13) 0.0359(14) 0.0444(15) 0.0261(12) 0.0089(11) 0.0159(11)
C40 0.0303(13) 0.0481(15) 0.0335(14) 0.0267(12) 0.0102(10) 0.0203(12)
C41 0.0242(11) 0.0400(14) 0.0268(12) 0.0180(11) 0.0100(9) 0.0185(11)
C42 0.0156(10) 0.0294(12) 0.0233(11) 0.0116(9) 0.0056(8) 0.0111(9)
C43 0.0181(10) 0.0273(11) 0.0236(11) 0.0095(9) 0.0066(8) 0.0115(9)
C44 0.0314(13) 0.0299(12) 0.0282(12) 0.0085(10) 0.0040(10) 0.0168(11)
C45 0.0355(14) 0.0391(14) 0.0231(12) 0.0054(11) 0.0014(10) 0.0187(12)
C46 0.0321(13) 0.0512(16) 0.0229(12) 0.0166(11) 0.0052(10) 0.0216(12)
F4 0.0478(10) 0.0349(9) 0.0749(13) 0.0048(9) 0.0283(9) 0.0218(8)
F5 0.0618(12) 0.0348(9) 0.0548(11) -0.0027(8) -0.0101(9) 0.0266(9)
F6 0.0840(14) 0.0338(9) 0.0671(12) 0.0224(9) 0.0160(10) 0.0344(10)
N1 0.0257(10) 0.0203(9) 0.0210(9) 0.0075(7) 0.0047(7) 0.0136(8)
N2 0.0213(9) 0.0209(9) 0.0254(10) 0.0063(8) 0.0013(7) 0.0102(8)
N3 0.0202(9) 0.0286(10) 0.0288(10) 0.0113(8) 0.0043(8) 0.0119(8)
N4 0.0233(9) 0.0275(10) 0.0232(10) 0.0090(8) 0.0061(7) 0.0149(8)
N5 0.0212(9) 0.0233(9) 0.0205(9) 0.0076(8) 0.0042(7) 0.0124(8)
N6 0.0190(9) 0.0264(10) 0.0281(10) 0.0125(8) 0.0052(7) 0.0116(8)
Ni1 0.02033(14) 0.02066(14) 0.02156(15) 0.00660(11) 0.00324(10) 0.01173(11)
F1A 0.121(6) 0.045(3) 0.057(3) 0.016(2) 0.009(3) 0.057(4)
F2A 0.055(4) 0.040(4) 0.105(8) -0.037(4) -0.054(4) 0.034(3)
F3A 0.067(5) 0.051(3) 0.099(5) 0.009(3) 0.042(4) 0.044(3)
F1B 0.198(16) 0.064(6) 0.155(13) 0.073(8) 0.117(12) 0.096(9)
F2B 0.168(14) 0.047(6) 0.045(4) -0.018(4) -0.020(7) 0.064(8)
F3B 0.057(6) 0.051(6) 0.196(16) -0.048(8) -0.072(8) 0.044(6)
C47 0.152(5) 0.146(5) 0.129(5) 0.057(4) 0.037(4) 0.123(5)
C48 0.142(5) 0.073(3) 0.120(4) 0.048(3) 0.034(4) 0.047(3)
C49 0.058(2) 0.074(3) 0.088(3) 0.043(2) 0.013(2) 0.024(2)
C50 0.105(4) 0.094(4) 0.101(4) 0.055(3) 0.044(3) 0.051(3)
C51 0.083(3) 0.104(4) 0.069(3) 0.018(3) 0.017(2) 0.038(3)
C52 0.104(3) 0.106(3) 0.070(3) 0.048(3) 0.039(2) 0.073(3)
C53 0.080(3) 0.078(3) 0.055(2) 0.0342(19) 0.0205(19) 0.049(2)
C54 0.059(2) 0.071(2) 0.066(2) 0.039(2) 0.0242(18) 0.0350(19)
C55 0.066(2) 0.070(3) 0.115(4) 0.052(3) 0.049(2) 0.040(2)
C56 0.084(3) 0.066(3) 0.156(5) 0.042(3) 0.069(3) 0.040(3)

loop_
_atom_type_symbol
_atom_type_description
_atom_type_scat_dispersion_real
_atom_type_scat_dispersion_imag
_atom_type_scat_source
C C 0.0033 0.0016 'International Tables Vol C Tables 4.2.6.8 and 6.1.1.4'
H H 0.0000 0.0000 'International Tables Vol C Tables 4.2.6.8 and 6.1.1.4'
F F 0.0171 0.0103 'International Tables Vol C Tables 4.2.6.8 and 6.1.1.4'
N N 0.0061 0.0033 'International Tables Vol C Tables 4.2.6.8 and 6.1.1.4'
Ni Ni 0.3393 1.1124 'International Tables Vol C Tables 4.2.6.8 and 6.1.1.4'

loop_
_geom_angle_atom_site_label_1
_geom_angle_atom_site_label_2
_geom_angle_atom_site_label_3
_geom_angle
_geom_angle_site_symmetry_1
_geom_angle_site_symmetry_3
_geom_angle_publ_flag
N1 C1 C2 123.5(2) . . ?
C3 C2 C1 121.1(2) . . ?
C7 C2 C1 118.6(2) . . ?
C7 C2 C3 120.3(2) . . ?
C4 C3 C2 120.3(2) . . ?
C3 C4 C5 119.7(3) . . ?
C6 C5 C4 120.9(2) . . ?
C5 C6 C7 120.9(2) . . ?
C2 C7 C8 118.2(2) . . ?
C6 C7 C2 117.9(2) . . ?
C6 C7 C8 123.9(2) . . ?
C9 C8 C7 118.2(2) . . ?
C9 C8 C13 118.9(2) . . ?
C13 C8 C7 122.9(2) . . ?
C8 C9 C10 122.2(2) . . ?
N1 C9 C8 121.7(2) . . ?
N1 C9 C10 115.97(19) . . ?
C11 C10 C9 116.0(2) . . ?
N2 C10 C9 114.53(19) . . ?
N2 C10 C11 129.4(2) . . ?
C10 C11 C12 120.7(2) . . ?
C11 C12 C14 117.6(2) . . ?
C13 C12 C11 123.0(2) . . ?
C13 C12 C14 119.3(2) . . ?
C12 C13 C8 118.9(2) . . ?
F1A C14 C12 111.3(3) . . ?
F1A C14 F3A 102.5(5) . . ?
F2A C14 C12 114.9(4) . . ?
F2A C14 F1A 110.8(6) . . ?
F2A C14 F3A 105.0(6) . . ?
F3A C14 C12 111.5(4) . . ?
F1B C14 C12 112.4(4) . . ?
F2B C14 C12 112.0(7) . . ?
F2B C14 F1B 98.0(9) . . ?
F3B C14 C12 117.3(5) . . ?
F3B C14 F1B 106.7(8) . . ?
F3B C14 F2B 108.7(10) . . ?
N3 C15 C16 122.6(3) . . ?
C17 C16 C15 118.7(3) . . ?
C16 C17 C18 120.4(2) . . ?
C17 C18 C19 117.6(2) . . ?
C17 C18 C23 123.6(2) . . ?
C23 C18 C19 118.8(2) . . ?
C18 C19 C20 122.0(2) . . ?
N3 C19 C18 120.8(2) . . ?
N3 C19 C20 117.2(2) . . ?
C21 C20 C19 115.8(2) . . ?
N2 C20 C19 114.2(2) . . ?
N2 C20 C21 130.0(2) . . ?
C20 C21 C22 121.3(3) . . ?
C23 C22 C21 122.7(3) . . ?
C22 C23 C18 119.2(2) . . ?
N4 C24 C25 123.5(2) . . ?
C26 C25 C24 121.0(2) . . ?
C30 C25 C24 118.3(2) . . ?
C30 C25 C26 120.7(2) . . ?
C27 C26 C25 119.7(3) . . ?
C26 C27 C28 120.0(3) . . ?
C29 C28 C27 121.1(3) . . ?
C28 C29 C30 120.7(3) . . ?
C25 C30 C29 117.8(2) . . ?
C25 C30 C31 118.5(2) . . ?
C29 C30 C31 123.8(2) . . ?
C32 C31 C30 118.1(2) . . ?
C36 C31 C30 122.9(2) . . ?
C36 C31 C32 119.0(2) . . ?
C31 C32 C33 122.3(2) . . ?
N4 C32 C31 121.5(2) . . ?
N4 C32 C33 116.16(19) . . ?
C34 C33 C32 115.9(2) . . ?
N5 C33 C32 114.75(19) . . ?
N5 C33 C34 129.3(2) . . ?
C35 C34 C33 120.9(2) . . ?
C34 C35 C37 117.9(2) . . ?
C36 C35 C34 122.9(2) . . ?
C36 C35 C37 119.2(2) . . ?
C35 C36 C31 118.9(2) . . ?
F4 C37 C35 112.0(2) . . ?
F5 C37 C35 113.0(2) . . ?
F5 C37 F4 106.0(2) . . ?
F6 C37 C35 113.8(2) . . ?
F6 C37 F4 105.6(2) . . ?
F6 C37 F5 105.7(2) . . ?
N6 C38 C39 122.8(2) . . ?
C40 C39 C38 118.7(2) . . ?
C39 C40 C41 120.4(2) . . ?
C40 C41 C42 117.5(2) . . ?
C40 C41 C46 123.4(2) . . ?
C42 C41 C46 119.1(2) . . ?
C41 C42 C43 121.7(2) . . ?
N6 C42 C41 121.1(2) . . ?
N6 C42 C43 117.22(19) . . ?
C44 C43 C42 115.8(2) . . ?
N5 C43 C42 113.90(19) . . ?
N5 C43 C44 130.2(2) . . ?
C43 C44 C45 121.9(2) . . ?
C46 C45 C44 122.1(2) . . ?
C45 C46 C41 119.3(2) . . ?
C1 N1 C9 119.83(19) . . ?
C1 N1 Ni1 127.50(15) . . ?
C9 N1 Ni1 112.19(14) . . ?
C10 N2 C20 127.06(19) . . ?
C10 N2 Ni1 115.56(14) . . ?
C20 N2 Ni1 116.07(15) . . ?
C15 N3 C19 119.8(2) . . ?
C15 N3 Ni1 127.54(18) . . ?
C19 N3 Ni1 112.62(15) . . ?
C24 N4 C32 120.0(2) . . ?
C24 N4 Ni1 127.17(16) . . ?
C32 N4 Ni1 112.72(14) . . ?
C33 N5 C43 127.90(19) . . ?
C33 N5 Ni1 116.26(14) . . ?
C43 N5 Ni1 115.84(14) . . ?
C38 N6 C42 119.5(2) . . ?
C38 N6 Ni1 128.13(17) . . ?
C42 N6 Ni1 112.40(15) . . ?
N2 Ni1 N1 79.38(7) . . ?
N2 Ni1 N3 79.91(8) . . ?
N2 Ni1 N4 102.75(8) . . ?
N2 Ni1 N6 97.53(8) . . ?
N3 Ni1 N1 159.28(7) . . ?
N4 Ni1 N1 92.71(7) . . ?
N4 Ni1 N3 91.40(8) . . ?
N4 Ni1 N6 159.69(7) . . ?
N5 Ni1 N1 99.04(7) . . ?
N5 Ni1 N2 177.04(7) . . ?
N5 Ni1 N3 101.67(8) . . ?
N5 Ni1 N4 79.78(7) . . ?
N5 Ni1 N6 79.98(7) . . ?
N6 Ni1 N1 92.18(7) . . ?
N6 Ni1 N3 90.95(8) . . ?
C47 C48 C49 115.9(5) . . ?
C48 C49 C50 117.8(4) . . ?
C51 C50 C49 115.9(4) . . ?
C54 C53 C52 113.0(4) . . ?
C55 C54 C53 114.7(3) . . ?
C54 C55 C56 115.1(4) . . ?

loop_
_geom_bond_atom_site_label_1
_geom_bond_atom_site_label_2
_geom_bond_distance
_geom_bond_site_symmetry_2
_geom_bond_publ_flag
C1 C2 1.424(3) . ?
C1 N1 1.302(3) . ?
C2 C3 1.410(3) . ?
C2 C7 1.405(3) . ?
C3 C4 1.362(4) . ?
C4 C5 1.397(4) . ?
C5 C6 1.369(4) . ?
C6 C7 1.405(3) . ?
C7 C8 1.448(3) . ?
C8 C9 1.405(3) . ?
C8 C13 1.408(3) . ?
C9 C10 1.447(3) . ?
C9 N1 1.382(3) . ?
C10 C11 1.397(3) . ?
C10 N2 1.362(3) . ?
C11 C12 1.400(3) . ?
C12 C13 1.366(4) . ?
C12 C14 1.500(3) . ?
C14 F1A 1.295(6) . ?
C14 F2A 1.273(8) . ?
C14 F3A 1.352(7) . ?
C14 F1B 1.376(10) . ?
C14 F2B 1.282(14) . ?
C14 F3B 1.230(10) . ?
C15 C16 1.412(4) . ?
C15 N3 1.312(3) . ?
C16 C17 1.351(4) . ?
C17 C18 1.410(4) . ?
C18 C19 1.417(3) . ?
C18 C23 1.411(4) . ?
C19 C20 1.446(3) . ?
C19 N3 1.363(3) . ?
C20 C21 1.392(3) . ?
C20 N2 1.371(3) . ?
C21 C22 1.405(4) . ?
C22 C23 1.357(4) . ?
C24 C25 1.424(3) . ?
C24 N4 1.302(3) . ?
C25 C26 1.407(4) . ?
C25 C30 1.402(4) . ?
C26 C27 1.369(4) . ?
C27 C28 1.384(5) . ?
C28 C29 1.371(4) . ?
C29 C30 1.405(4) . ?
C30 C31 1.447(3) . ?
C31 C32 1.407(3) . ?
C31 C36 1.404(3) . ?
C32 C33 1.445(3) . ?
C32 N4 1.379(3) . ?
C33 C34 1.400(3) . ?
C33 N5 1.357(3) . ?
C34 C35 1.393(3) . ?
C35 C36 1.374(4) . ?
C35 C37 1.493(3) . ?
C37 F4 1.337(3) . ?
C37 F5 1.332(3) . ?
C37 F6 1.329(3) . ?
C38 C39 1.403(3) . ?
C38 N6 1.319(3) . ?
C39 C40 1.354(4) . ?
C40 C41 1.411(4) . ?
C41 C42 1.412(3) . ?
C41 C46 1.414(4) . ?
C42 C43 1.449(3) . ?
C42 N6 1.364(3) . ?
C43 C44 1.389(3) . ?
C43 N5 1.373(3) . ?
C44 C45 1.406(3) . ?
C45 C46 1.359(4) . ?
N1 Ni1 2.0830(19) . ?
N2 Ni1 2.0163(18) . ?
N3 Ni1 2.0797(19) . ?
N4 Ni1 2.0728(19) . ?
N5 Ni1 2.0142(18) . ?
N6 Ni1 2.0790(19) . ?
C47 C48 1.466(7) . ?
C48 C49 1.470(6) . ?
C49 C50 1.474(6) . ?
C50 C51 1.444(6) . ?
C52 C53 1.505(5) . ?
C53 C54 1.502(5) . ?
C54 C55 1.497(5) . ?
C55 C56 1.502(6) . ?
